data_2001674
loop_
_publ_author_name
'Solans, X.'
'Ru\'iz-Ram\'irez, L.'
'Mart\'inez, A.'
'Gasque, L.'
'Moreno-Esparza, R.'

_publ_section_title
;
 Mixed chelate complexes. II. Structures of
 <small>L</small>-alaninato(aqua)(4,7-diphenyl-1,10-phenanthroline)copper(II)
 nitrite monohydrate and
 aqua(4,7-dimethyl-1,10-phenanthroline)(glycinato)(nitrato)copper(II)
 monohydrate
;
_journal_issue 5
_journal_name_full 'Acta Crystallographica Section C'
_journal_page_first 890
_journal_page_last 893
_journal_paper_doi 10.1107/S0108270192000556
_journal_volume 49
_journal_year 1993
_chemical_formula_moiety 'C27 H24 Cu1 N3 O3,N1 O2,H2 O1'
_chemical_formula_sum 'C27 H26 Cu N4 O6'
_chemical_formula_weight 566.1
_space_group_crystal_system monoclinic
_space_group_IT_number 4
_space_group_name_Hall 'P 2yb'
_space_group_name_H-M_alt 'P 1 21 1'
_cell_angle_alpha 90
_cell_angle_beta 102.17(2)
_cell_angle_gamma 90
_cell_formula_units_Z 2
_cell_length_a 11.864(3)
_cell_length_b 7.726(2)
_cell_length_c 14.832(3)
_cell_volume 1329.0(6)
_diffrn_radiation_type Mo
_diffrn_radiation_wavelength 0.71069
_exptl_absorpt_coefficient_mu 0.905
_exptl_crystal_density_diffrn 1.414
_cod_data_source_file mu0252.cif
_cod_data_source_block mu0252_structure_1_of_2
_cod_depositor_comments
;
 Marking attached hydrogen atoms.

 Antanas Vaitkus,
 2017-08-09

 Adding the _atom_site_type_symbol data item.

 Antanas Vaitkus,
 2017-01-30
;
_cod_original_cell_volume 1329.0(9)
_cod_original_formula_sum 'C27 H26 Cu1 N4 O6'
_cod_database_code 2001674

loop_
_space_group_symop_id
_space_group_symop_operation_xyz
1 x,y,z
2 -x,y+1/2,-z

loop_
_atom_site_label
_atom_site_type_symbol
_atom_site_fract_x
_atom_site_fract_y
_atom_site_fract_z
_atom_site_attached_hydrogens
Cu Cu .62505(11) .51640 .75783(9) 0
O(1) O .5407(7) .6139(15) .6402(5) 0
O(2) O .4049(8) .7890(14) .5757(7) 0
C(3) C .4560(10) .7142(19) .6404(8) 0
C(4) C .4259(12) .7502(19) .7338(9) 1
N(5) N .5130(10) .663(2) .8125(7) 2
C(6) C .3018(9) .704(3) .7199(10) 3
N(11) N .7593(8) .4463(13) .7016(7) 0
C(12) C .7640(10) .4324(16) .6170(7) 1
C(13) C .8619(10) .3929(17) .5827(10) 1
C(14) C .9611(10) .3710(16) .6521(7) 0
C(15) C .9618(8) .3848(15) .7401(9) 0
C(16) C 1.0642(10) .3578(17) .8224(10) 1
C(17) C 1.0572(9) .3729(18) .9050(9) 1
C(18) C .9462(9) .4155(16) .9349(8) 0
C(19) C .9273(11) .4345(19) 1.0268(8) 0
C(20) C .8207(10) .4620(18) 1.0401(8) 1
C(21) C .7193(11) .488(2) .9614(11) 1
N(22) N .7357(9) .4748(15) .8730(6) 0
C(23) C .8440(10) .4431(16) .8577(9) 0
C(24) C .8537(9) .4229(17) .7663(7) 0
C(41) C 1.0716(11) .3458(19) .6120(8) 0
C(42) C 1.0938(13) .4645(17) .5486(9) 1
C(43) C 1.1916(13) .435(2) .5157(8) 1
C(44) C 1.2756(11) .304(2) .5488(10) 1
C(45) C 1.2482(11) .183(2) .6149(13) 1
C(46) C 1.1484(11) .204(2) .6449(7) 1
C(91) C 1.0193(11) .4157(15) 1.1108(8) 0
C(92) C .9947(13) .3339(17) 1.1870(9) 1
C(93) C 1.0904(17) .336(3) 1.2795(14) 1
C(94) C 1.1960(17) .416(3) 1.2713(14) 1
C(95) C 1.2224(12) .495(3) 1.1930(10) 1
C(96) C 1.1281(10) .4990(19) 1.1099(9) 1
OW(1) O .5341(8) .2653(15) .7467(10) 2
OW(2) O .5513(10) .0958(16) .5779(7) 2
O(31) O .3581(10) .368(3) .0191(10) 0
N(32) N .3813(15) .463(2) -.0213(15) 0
O(33) O .4594(10) .534(3) -.0149(13) 0

loop_
_geom_angle_atom_site_label_1
_geom_angle_atom_site_label_2
_geom_angle_atom_site_label_3
_geom_angle
N(5) Cu O(1) 83.5(4)
N(11) Cu O(1) 92.0(4)
N(11) Cu N(5) 161.6(5)
N(22) Cu O(1) 164.2(4)
N(22) Cu N(5) 96.8(4)
N(22) Cu N(11) 82.7(4)
OW(1) Cu O(1) 96.9(5)
OW(1) Cu N(5) 99.7(5)
OW(1) Cu N(11) 98.5(4)
OW(1) Cu N(22) 98.6(5)
C(3) O(1) Cu 119.1(7)
O(2) C(3) O(1) 124.8(12)
C(4) C(3) O(1) 116.8(10)
C(4) C(3) O(2) 118.3(12)
N(5) C(4) C(3) 111.1(11)
C(6) C(4) C(3) 104.1(11)
C(6) C(4) N(5) 119.2(12)
C(4) N(5) Cu 109.3(8)
C(12) N(11) Cu 129.2(8)
C(24) N(11) Cu 110.9(8)
C(24) N(11) C(12) 119.8(11)
C(13) C(12) N(11) 126.2(11)
C(14) C(13) C(12) 113.1(12)
C(15) C(14) C(13) 123.5(12)
C(41) C(14) C(13) 112.2(10)
C(41) C(14) C(15) 124.1(10)
C(16) C(15) C(14) 128.0(11)
C(24) C(15) C(14) 117.7(9)
C(24) C(15) C(16) 114.2(11)
C(17) C(16) C(15) 123.9(12)
C(18) C(17) C(16) 123.3(10)
C(19) C(18) C(17) 128.4(10)
C(23) C(18) C(17) 115.0(10)
C(23) C(18) C(19) 116.6(10)
C(20) C(19) C(18) 119.9(11)
C(91) C(19) C(18) 123.7(11)
C(91) C(19) C(20) 116.4(11)
C(21) C(20) C(19) 122.3(11)
N(22) C(21) C(20) 118.8(12)
C(21) N(22) Cu 128.4(8)
C(23) N(22) Cu 111.5(8)
C(23) N(22) C(21) 119.9(11)
N(22) C(23) C(18) 122.3(10)
C(24) C(23) C(18) 120.5(10)
C(24) C(23) N(22) 116.9(11)
C(15) C(24) N(11) 119.7(10)
C(23) C(24) N(11) 117.3(11)
C(23) C(24) C(15) 122.9(10)
C(42) C(41) C(14) 118.3(12)
C(46) C(41) C(14) 119.1(11)
C(46) C(41) C(42) 122.6(12)
C(43) C(42) C(41) 115.5(13)
C(44) C(43) C(42) 125.2(12)
C(45) C(44) C(43) 116.8(11)
C(46) C(45) C(44) 119.0(12)
C(45) C(46) C(41) 120.7(13)
C(92) C(91) C(19) 119.2(12)
C(96) C(91) C(19) 116.7(11)
C(96) C(91) C(92) 123.8(12)
C(93) C(92) C(91) 117.9(13)
C(94) C(93) C(92) 114.3(16)
C(95) C(94) C(93) 127.8(14)
C(96) C(95) C(94) 115.9(13)
C(95) C(96) C(91) 120.1(13)
O(33) N(32) O(31) 131.(3)

loop_
_geom_bond_atom_site_label_1
_geom_bond_atom_site_label_2
_geom_bond_distance
O(1) Cu 1.969(8)
N(5) Cu 2.041(11)
N(11) Cu 2.022(10)
N(22) Cu 1.949(10)
OW(1) Cu 2.209(11)
C(3) O(1) 1.270(15)
C(3) O(2) 1.175(14)
C(4) C(3) 1.528(18)
N(5) C(4) 1.540(17)
C(6) C(4) 1.487(16)
C(12) N(11) 1.272(14)
C(24) N(11) 1.325(14)
C(13) C(12) 1.397(17)
C(14) C(13) 1.400(16)
C(15) C(14) 1.308(16)
C(41) C(14) 1.562(16)
C(16) C(15) 1.544(14)
C(24) C(15) 1.446(16)
C(17) C(16) 1.251(18)
C(18) C(17) 1.511(16)
C(19) C(18) 1.436(18)
C(23) C(18) 1.497(16)
C(20) C(19) 1.337(17)
C(91) C(19) 1.481(17)
C(21) C(20) 1.503(17)
N(22) C(21) 1.369(18)
C(23) N(22) 1.372(14)
C(24) C(23) 1.394(17)
C(42) C(41) 1.377(18)
C(46) C(41) 1.443(18)
C(43) C(42) 1.370(18)
C(44) C(43) 1.433(19)
C(45) C(44) 1.44(2)
C(46) C(45) 1.359(19)
C(92) C(91) 1.379(17)
C(96) C(91) 1.446(18)
C(93) C(92) 1.59(2)
C(94) C(93) 1.43(3)
C(95) C(94) 1.41(3)
C(96) C(95) 1.480(15)
N(32) O(31) 1.021(19)
O(33) N(32) 1.06(2)
